data_4303537
loop_
_publ_author_name
'Stephen J. Geier'
'Austin L. Gille'
'Thomas M. Gilbert'
'Douglas W. Stephan'

_publ_section_title
;
From Classical Adducts to Frustrated Lewis Pairs: Steric Effects in the
Interactions of Pyridines and B(C6F5)3
;
_journal_name_full 'Inorganic Chemistry'
_journal_page_first 10466
_journal_page_last 10474
_journal_paper_doi 10.1021/ic901726b
_journal_volume 48
_journal_year 2009
_chemical_formula_sum 'C28 H9 B F15 N3'
_chemical_formula_weight 683.19
_chemical_name_systematic
; 
 ? 
;
_space_group_IT_number 2
_symmetry_cell_setting triclinic
_symmetry_space_group_name_Hall '-P 1'
_symmetry_space_group_name_H-M 'P -1'
_atom_sites_solution_hydrogens geom
_atom_sites_solution_primary direct
_atom_sites_solution_secondary difmap
_audit_creation_method SHELXL-97
_cell_angle_alpha 107.830(3)
_cell_angle_beta 102.077(4)
_cell_angle_gamma 98.166(3)
_cell_formula_units_Z 2
_cell_length_a 9.6501(10)
_cell_length_b 9.7264(8)
_cell_length_c 14.9925(11)
_cell_measurement_reflns_used 5042
_cell_measurement_temperature 150(2)
_cell_measurement_theta_max 30.34
_cell_measurement_theta_min 1.48
_cell_volume 1277.5(2)
_computing_cell_refinement 'Bruker SAINT'
_computing_data_collection 'Bruker APEX2'
_computing_data_reduction 'Bruker SAINT'
_computing_molecular_graphics 'Bruker SHELXTL'
_computing_publication_material 'Bruker SHELXTL'
_computing_structure_refinement 'SHELXL-97 (Sheldrick, 2008)'
_computing_structure_solution 'SHELXS-97 (Sheldrick, 2008)'
_diffrn_ambient_temperature 150(2)
_diffrn_measured_fraction_theta_full 0.997
_diffrn_measured_fraction_theta_max 0.857
_diffrn_measurement_device_type 'Bruker APEX-II CCD'
_diffrn_measurement_method '\f and \w scans'
_diffrn_radiation_monochromator graphite
_diffrn_radiation_source 'fine-focus sealed tube'
_diffrn_radiation_type MoK\a
_diffrn_radiation_wavelength 0.71073
_diffrn_reflns_av_R_equivalents 0.0362
_diffrn_reflns_av_sigmaI/netI 0.0538
_diffrn_reflns_limit_h_max 13
_diffrn_reflns_limit_h_min -12
_diffrn_reflns_limit_k_max 13
_diffrn_reflns_limit_k_min -13
_diffrn_reflns_limit_l_max 21
_diffrn_reflns_limit_l_min -18
_diffrn_reflns_number 19690
_diffrn_reflns_theta_full 25.00
_diffrn_reflns_theta_max 30.34
_diffrn_reflns_theta_min 1.48
_exptl_absorpt_coefficient_mu 0.182
_exptl_absorpt_correction_T_max 0.7460
_exptl_absorpt_correction_T_min 0.6838
_exptl_absorpt_correction_type multi-scan
_exptl_crystal_colour colourless
_exptl_crystal_density_diffrn 1.776
_exptl_crystal_density_method 'not measured'
_exptl_crystal_description block
_exptl_crystal_F_000 676
_exptl_crystal_size_max 0.30
_exptl_crystal_size_mid 0.30
_exptl_crystal_size_min 0.10
_refine_diff_density_max 0.310
_refine_diff_density_min -0.265
_refine_diff_density_rms 0.055
_refine_ls_extinction_method none
_refine_ls_goodness_of_fit_ref 1.020
_refine_ls_hydrogen_treatment constr
_refine_ls_matrix_type full
_refine_ls_number_parameters 424
_refine_ls_number_reflns 6580
_refine_ls_number_restraints 0
_refine_ls_restrained_S_all 1.020
_refine_ls_R_factor_all 0.0815
_refine_ls_R_factor_gt 0.0427
_refine_ls_shift/su_max 0.000
_refine_ls_shift/su_mean 0.000
_refine_ls_structure_factor_coef Fsqd
_refine_ls_weighting_details 'calc w=1/[\s^2^(Fo^2^)+(0.0418P)^2^+0.2211P] where P=(Fo^2^+2Fc^2^)/3'
_refine_ls_weighting_scheme calc
_refine_ls_wR_factor_gt 0.0882
_refine_ls_wR_factor_ref 0.1017
_reflns_number_gt 4247
_reflns_number_total 6580
_reflns_threshold_expression >2sigma(I)
_cod_data_source_file ic901726b_si_002_07.cif
_cod_data_source_block ((2-C5H4N)NH(2-C5H4N)B(C6F5)3)
_cod_depositor_comments
;
The following automatic conversions were performed:
'_symmetry_cell_setting' value 'Triclinic' changed to 'triclinic'
according to '/home/saulius/struct/CIF-dictionaries/cif_core.dic'
dictionary named 'cif_core.dic' version 2.4.1 from 2010-06-29.

Automatic conversion script
Id: cif_fix_enum 1527 2010-12-29 10:47:43Z saulius 
;
_cod_original_cell_volume 1277.46(19)
_cod_database_code 4303537

loop_
_symmetry_equiv_pos_as_xyz
'x, y, z'
'-x, -y, -z'

loop_
_atom_site_label
_atom_site_type_symbol
_atom_site_fract_x
_atom_site_fract_y
_atom_site_fract_z
_atom_site_U_iso_or_equiv
_atom_site_adp_type
_atom_site_occupancy
_atom_site_symmetry_multiplicity
_atom_site_calc_flag
_atom_site_refinement_flags
_atom_site_disorder_assembly
_atom_site_disorder_group
B1 B -0.0954(2) 0.5784(2) 0.21927(14) 0.0190(4) Uani 1 1 d . . .
N1 N -0.21745(15) 0.44229(16) 0.13455(10) 0.0180(3) Uani 1 1 d . . .
N2 N -0.24376(16) 0.32456(16) 0.24580(10) 0.0208(3) Uani 1 1 d . . .
H2A H -0.1693 0.3962 0.2845 0.025 Uiso 1 1 calc R . .
N3 N -0.36704(18) 0.09059(17) 0.23718(11) 0.0260(4) Uani 1 1 d . . .
F2 F -0.29942(11) 0.72153(12) 0.12831(8) 0.0285(3) Uani 1 1 d . . .
F3 F -0.23871(13) 0.94720(13) 0.06655(8) 0.0355(3) Uani 1 1 d . . .
F4 F 0.04079(14) 1.08768(13) 0.10048(9) 0.0428(3) Uani 1 1 d . . .
F5 F 0.26022(13) 0.98593(14) 0.18722(10) 0.0465(3) Uani 1 1 d . . .
F6 F 0.20668(11) 0.75435(12) 0.23992(8) 0.0334(3) Uani 1 1 d . . .
F8 F -0.41376(11) 0.55618(12) 0.23023(7) 0.0278(3) Uani 1 1 d . . .
F9 F -0.49741(13) 0.70120(13) 0.38141(9) 0.0389(3) Uani 1 1 d . . .
F10 F -0.29874(14) 0.88173(13) 0.54998(8) 0.0419(3) Uani 1 1 d . . .
F11 F -0.01054(13) 0.91156(12) 0.56145(7) 0.0361(3) Uani 1 1 d . . .
F12 F 0.07728(11) 0.78123(12) 0.40525(7) 0.0285(3) Uani 1 1 d . . .
F14 F 0.03845(11) 0.50174(12) 0.40133(7) 0.0264(3) Uani 1 1 d . . .
F15 F 0.27673(12) 0.39794(13) 0.42577(8) 0.0360(3) Uani 1 1 d . . .
F16 F 0.40858(12) 0.31780(13) 0.27986(9) 0.0373(3) Uani 1 1 d . . .
F17 F 0.29409(12) 0.35020(13) 0.10651(8) 0.0331(3) Uani 1 1 d . . .
F18 F 0.06218(11) 0.46622(12) 0.08310(7) 0.0277(3) Uani 1 1 d . . .
C1 C -0.05096(19) 0.7179(2) 0.18231(12) 0.0202(4) Uani 1 1 d . . .
C2 C -0.1575(2) 0.7808(2) 0.14146(13) 0.0223(4) Uani 1 1 d . . .
C3 C -0.1302(2) 0.8995(2) 0.11114(13) 0.0259(4) Uani 1 1 d . . .
C4 C 0.0108(2) 0.9690(2) 0.12686(14) 0.0301(5) Uani 1 1 d . . .
C5 C 0.1212(2) 0.9179(2) 0.17081(14) 0.0310(5) Uani 1 1 d . . .
C6 C 0.0893(2) 0.7947(2) 0.19704(13) 0.0249(4) Uani 1 1 d . . .
C7 C -0.16151(19) 0.65372(19) 0.31118(12) 0.0201(4) Uani 1 1 d . . .
C8 C -0.3067(2) 0.6429(2) 0.31016(13) 0.0222(4) Uani 1 1 d . . .
C9 C -0.3540(2) 0.7173(2) 0.38869(14) 0.0275(4) Uani 1 1 d . . .
C10 C -0.2545(2) 0.8081(2) 0.47330(14) 0.0287(5) Uani 1 1 d . . .
C11 C -0.1093(2) 0.8244(2) 0.47883(13) 0.0260(4) Uani 1 1 d . . .
C12 C -0.0668(2) 0.7519(2) 0.39810(13) 0.0230(4) Uani 1 1 d . . .
C13 C 0.04190(18) 0.49946(19) 0.24233(12) 0.0184(4) Uani 1 1 d . . .
C14 C 0.10143(19) 0.4724(2) 0.32610(12) 0.0208(4) Uani 1 1 d . . .
C15 C 0.2228(2) 0.4142(2) 0.34027(13) 0.0239(4) Uani 1 1 d . . .
C16 C 0.2905(2) 0.3740(2) 0.26712(14) 0.0243(4) Uani 1 1 d . . .
C17 C 0.2328(2) 0.3913(2) 0.18021(13) 0.0231(4) Uani 1 1 d . . .
C18 C 0.11201(19) 0.4511(2) 0.17020(12) 0.0204(4) Uani 1 1 d . . .
C19 C -0.24997(19) 0.4401(2) 0.04103(12) 0.0212(4) Uani 1 1 d . . .
H19A H -0.2010 0.5202 0.0276 0.025 Uiso 1 1 calc R . .
C20 C -0.3482(2) 0.3299(2) -0.03364(13) 0.0252(4) Uani 1 1 d . . .
H20A H -0.3674 0.3330 -0.0977 0.030 Uiso 1 1 calc R . .
C21 C -0.4205(2) 0.2124(2) -0.01469(13) 0.0250(4) Uani 1 1 d . . .
H21A H -0.4918 0.1351 -0.0655 0.030 Uiso 1 1 calc R . .
C22 C -0.3883(2) 0.2089(2) 0.07775(13) 0.0220(4) Uani 1 1 d . . .
H22A H -0.4369 0.1286 0.0912 0.026 Uiso 1 1 calc R . .
C23 C -0.28410(19) 0.32294(19) 0.15239(12) 0.0183(4) Uani 1 1 d . . .
C24 C -0.30205(19) 0.2301(2) 0.29009(12) 0.0190(4) Uani 1 1 d . . .
C25 C -0.2853(2) 0.2915(2) 0.38948(12) 0.0237(4) Uani 1 1 d . . .
H25A H -0.2355 0.3915 0.4248 0.028 Uiso 1 1 calc R . .
C26 C -0.3426(2) 0.2041(2) 0.43524(13) 0.0270(4) Uani 1 1 d . . .
H26A H -0.3338 0.2429 0.5030 0.032 Uiso 1 1 calc R . .
C27 C -0.4131(2) 0.0592(2) 0.38161(13) 0.0275(4) Uani 1 1 d . . .
H27A H -0.4551 -0.0034 0.4112 0.033 Uiso 1 1 calc R . .
C28 C -0.4210(2) 0.0082(2) 0.28456(14) 0.0303(5) Uani 1 1 d . . .
H28A H -0.4677 -0.0924 0.2482 0.036 Uiso 1 1 calc R . .

loop_
_atom_site_aniso_label
_atom_site_aniso_U_11
_atom_site_aniso_U_22
_atom_site_aniso_U_33
_atom_site_aniso_U_23
_atom_site_aniso_U_13
_atom_site_aniso_U_12
B1 0.0190(11) 0.0209(11) 0.0170(9) 0.0077(8) 0.0039(8) 0.0031(8)
N1 0.0177(8) 0.0222(8) 0.0163(7) 0.0090(6) 0.0055(6) 0.0051(6)
N2 0.0219(8) 0.0213(8) 0.0166(7) 0.0076(6) 0.0020(6) -0.0006(7)
N3 0.0371(10) 0.0210(8) 0.0210(8) 0.0090(7) 0.0088(7) 0.0048(7)
F2 0.0215(6) 0.0338(6) 0.0384(6) 0.0207(5) 0.0102(5) 0.0100(5)
F3 0.0409(7) 0.0368(7) 0.0431(7) 0.0262(6) 0.0148(6) 0.0200(6)
F4 0.0537(8) 0.0285(7) 0.0514(8) 0.0249(6) 0.0130(6) 0.0016(6)
F5 0.0305(7) 0.0415(8) 0.0649(9) 0.0275(7) 0.0055(6) -0.0095(6)
F6 0.0208(6) 0.0360(7) 0.0434(7) 0.0202(6) 0.0018(5) 0.0019(5)
F8 0.0208(6) 0.0320(6) 0.0283(6) 0.0082(5) 0.0061(5) 0.0038(5)
F9 0.0312(7) 0.0420(7) 0.0490(7) 0.0129(6) 0.0248(6) 0.0108(6)
F10 0.0618(9) 0.0381(7) 0.0334(7) 0.0085(6) 0.0296(6) 0.0183(6)
F11 0.0484(8) 0.0306(7) 0.0209(6) 0.0017(5) 0.0045(5) 0.0056(6)
F12 0.0226(6) 0.0291(6) 0.0280(6) 0.0055(5) 0.0034(5) 0.0024(5)
F14 0.0309(6) 0.0338(6) 0.0178(5) 0.0116(5) 0.0081(4) 0.0091(5)
F15 0.0417(7) 0.0455(7) 0.0274(6) 0.0215(6) 0.0033(5) 0.0192(6)
F16 0.0296(7) 0.0441(7) 0.0451(7) 0.0205(6) 0.0082(5) 0.0219(6)
F17 0.0311(7) 0.0442(7) 0.0302(6) 0.0126(5) 0.0158(5) 0.0167(6)
F18 0.0279(6) 0.0430(7) 0.0195(5) 0.0163(5) 0.0094(4) 0.0144(5)
C1 0.0218(10) 0.0218(10) 0.0174(8) 0.0072(7) 0.0060(7) 0.0038(8)
C2 0.0204(10) 0.0250(10) 0.0223(9) 0.0088(8) 0.0077(8) 0.0030(8)
C3 0.0324(11) 0.0248(10) 0.0249(10) 0.0113(8) 0.0087(8) 0.0124(9)
C4 0.0417(13) 0.0204(10) 0.0310(10) 0.0131(9) 0.0118(9) 0.0028(9)
C5 0.0267(11) 0.0285(11) 0.0329(11) 0.0101(9) 0.0052(9) -0.0037(9)
C6 0.0212(10) 0.0255(10) 0.0280(10) 0.0101(8) 0.0052(8) 0.0053(8)
C7 0.0223(10) 0.0206(9) 0.0203(9) 0.0099(8) 0.0068(7) 0.0057(8)
C8 0.0235(10) 0.0220(10) 0.0225(9) 0.0100(8) 0.0065(8) 0.0041(8)
C9 0.0263(11) 0.0283(11) 0.0371(11) 0.0164(9) 0.0177(9) 0.0098(9)
C10 0.0445(13) 0.0247(11) 0.0251(10) 0.0100(8) 0.0206(9) 0.0131(9)
C11 0.0380(12) 0.0192(10) 0.0193(9) 0.0057(8) 0.0060(8) 0.0061(9)
C12 0.0238(10) 0.0224(10) 0.0249(10) 0.0108(8) 0.0067(8) 0.0059(8)
C13 0.0174(9) 0.0187(9) 0.0173(8) 0.0064(7) 0.0027(7) 0.0016(7)
C14 0.0227(10) 0.0210(10) 0.0172(9) 0.0061(7) 0.0050(7) 0.0023(8)
C15 0.0265(10) 0.0219(10) 0.0216(9) 0.0102(8) -0.0003(8) 0.0044(8)
C16 0.0189(10) 0.0227(10) 0.0321(10) 0.0112(8) 0.0039(8) 0.0076(8)
C17 0.0217(10) 0.0238(10) 0.0241(9) 0.0072(8) 0.0090(8) 0.0043(8)
C18 0.0204(10) 0.0231(10) 0.0171(8) 0.0090(7) 0.0022(7) 0.0030(8)
C19 0.0212(10) 0.0272(10) 0.0198(9) 0.0121(8) 0.0078(7) 0.0075(8)
C20 0.0262(10) 0.0313(11) 0.0183(9) 0.0112(8) 0.0035(8) 0.0055(9)
C21 0.0266(11) 0.0232(10) 0.0195(9) 0.0048(8) -0.0004(8) 0.0037(8)
C22 0.0225(10) 0.0202(9) 0.0227(9) 0.0086(8) 0.0041(8) 0.0035(8)
C23 0.0190(9) 0.0199(9) 0.0175(8) 0.0072(7) 0.0052(7) 0.0072(7)
C24 0.0187(9) 0.0235(10) 0.0195(8) 0.0116(8) 0.0062(7) 0.0088(8)
C25 0.0243(10) 0.0258(10) 0.0196(9) 0.0086(8) 0.0033(8) 0.0032(8)
C26 0.0275(11) 0.0378(12) 0.0197(9) 0.0131(9) 0.0082(8) 0.0102(9)
C27 0.0288(11) 0.0331(12) 0.0301(10) 0.0203(9) 0.0125(9) 0.0084(9)
C28 0.0398(13) 0.0243(11) 0.0291(10) 0.0133(9) 0.0102(9) 0.0038(9)

loop_
_atom_type_symbol
_atom_type_description
_atom_type_scat_dispersion_real
_atom_type_scat_dispersion_imag
_atom_type_scat_source
C C 0.0033 0.0016 'International Tables Vol C Tables 4.2.6.8 and 6.1.1.4'
H H 0.0000 0.0000 'International Tables Vol C Tables 4.2.6.8 and 6.1.1.4'
B B 0.0013 0.0007 'International Tables Vol C Tables 4.2.6.8 and 6.1.1.4'
N N 0.0061 0.0033 'International Tables Vol C Tables 4.2.6.8 and 6.1.1.4'
F F 0.0171 0.0103 'International Tables Vol C Tables 4.2.6.8 and 6.1.1.4'

loop_
_geom_angle_atom_site_label_1
_geom_angle_atom_site_label_2
_geom_angle_atom_site_label_3
_geom_angle
_geom_angle_site_symmetry_1
_geom_angle_site_symmetry_3
_geom_angle_publ_flag
N1 B1 C13 102.54(14) . . ?
N1 B1 C7 110.77(14) . . ?
C13 B1 C7 116.80(14) . . ?
N1 B1 C1 112.04(13) . . ?
C13 B1 C1 112.06(15) . . ?
C7 B1 C1 102.95(14) . . ?
C19 N1 C23 117.69(15) . . ?
C19 N1 B1 120.00(14) . . ?
C23 N1 B1 122.20(13) . . ?
C23 N2 C24 130.46(15) . . ?
C24 N3 C28 116.23(16) . . ?
C6 C1 C2 113.01(16) . . ?
C6 C1 B1 125.73(15) . . ?
C2 C1 B1 120.88(16) . . ?
F2 C2 C3 116.07(16) . . ?
F2 C2 C1 119.07(15) . . ?
C3 C2 C1 124.85(17) . . ?
F3 C3 C4 119.83(16) . . ?
F3 C3 C2 121.27(17) . . ?
C4 C3 C2 118.90(17) . . ?
F4 C4 C3 120.27(17) . . ?
F4 C4 C5 120.22(18) . . ?
C3 C4 C5 119.51(17) . . ?
F5 C5 C4 120.00(17) . . ?
F5 C5 C6 120.18(18) . . ?
C4 C5 C6 119.81(18) . . ?
F6 C6 C1 121.58(16) . . ?
F6 C6 C5 114.66(16) . . ?
C1 C6 C5 123.76(17) . . ?
C8 C7 C12 113.37(16) . . ?
C8 C7 B1 127.13(15) . . ?
C12 C7 B1 119.16(16) . . ?
F8 C8 C7 121.27(16) . . ?
F8 C8 C9 114.92(16) . . ?
C7 C8 C9 123.80(17) . . ?
F9 C9 C10 120.28(17) . . ?
F9 C9 C8 120.01(18) . . ?
C10 C9 C8 119.71(18) . . ?
F10 C10 C11 120.21(18) . . ?
F10 C10 C9 120.41(19) . . ?
C11 C10 C9 119.38(17) . . ?
F11 C11 C10 120.11(17) . . ?
F11 C11 C12 120.78(18) . . ?
C10 C11 C12 119.10(17) . . ?
F12 C12 C11 116.53(16) . . ?
F12 C12 C7 118.97(16) . . ?
C11 C12 C7 124.49(18) . . ?
C14 C13 C18 112.46(16) . . ?
C14 C13 B1 129.12(16) . . ?
C18 C13 B1 118.42(14) . . ?
F14 C14 C15 115.31(15) . . ?
F14 C14 C13 120.20(15) . . ?
C15 C14 C13 124.49(16) . . ?
F15 C15 C16 119.69(16) . . ?
F15 C15 C14 120.33(17) . . ?
C16 C15 C14 119.97(16) . . ?
F16 C16 C15 120.67(16) . . ?
F16 C16 C17 120.79(17) . . ?
C15 C16 C17 118.53(17) . . ?
F17 C17 C18 120.73(16) . . ?
F17 C17 C16 120.15(16) . . ?
C18 C17 C16 119.11(17) . . ?
F18 C18 C17 115.85(15) . . ?
F18 C18 C13 118.85(15) . . ?
C17 C18 C13 125.28(15) . . ?
C20 C19 N1 123.55(17) . . ?
C19 C20 C21 118.68(16) . . ?
C22 C21 C20 119.46(17) . . ?
C21 C22 C23 120.18(17) . . ?
N2 C23 N1 116.41(15) . . ?
N2 C23 C22 123.25(15) . . ?
N1 C23 C22 120.33(15) . . ?
N3 C24 C25 123.78(16) . . ?
N3 C24 N2 119.86(15) . . ?
C25 C24 N2 116.35(16) . . ?
C26 C25 C24 118.27(18) . . ?
C27 C26 C25 119.16(17) . . ?
C28 C27 C26 118.10(17) . . ?
N3 C28 C27 124.42(19) . . ?

loop_
_geom_bond_atom_site_label_1
_geom_bond_atom_site_label_2
_geom_bond_distance
_geom_bond_site_symmetry_2
_geom_bond_publ_flag
B1 N1 1.629(2) . ?
B1 C13 1.651(3) . ?
B1 C7 1.650(3) . ?
B1 C1 1.651(3) . ?
N1 C19 1.364(2) . ?
N1 C23 1.372(2) . ?
N2 C23 1.367(2) . ?
N2 C24 1.409(2) . ?
N3 C24 1.325(2) . ?
N3 C28 1.343(2) . ?
F2 C2 1.357(2) . ?
F3 C3 1.339(2) . ?
F4 C4 1.343(2) . ?
F5 C5 1.345(2) . ?
F6 C6 1.352(2) . ?
F8 C8 1.353(2) . ?
F9 C9 1.348(2) . ?
F10 C10 1.343(2) . ?
F11 C11 1.339(2) . ?
F12 C12 1.354(2) . ?
F14 C14 1.3646(19) . ?
F15 C15 1.3445(19) . ?
F16 C16 1.336(2) . ?
F17 C17 1.342(2) . ?
F18 C18 1.3536(18) . ?
C1 C6 1.388(3) . ?
C1 C2 1.397(2) . ?
C2 C3 1.376(2) . ?
C3 C4 1.368(3) . ?
C4 C5 1.369(3) . ?
C5 C6 1.385(3) . ?
C7 C8 1.387(2) . ?
C7 C12 1.392(3) . ?
C8 C9 1.384(3) . ?
C9 C10 1.369(3) . ?
C10 C11 1.370(3) . ?
C11 C12 1.377(3) . ?
C13 C14 1.386(2) . ?
C13 C18 1.391(2) . ?
C14 C15 1.376(3) . ?
C15 C16 1.375(3) . ?
C16 C17 1.376(2) . ?
C17 C18 1.376(3) . ?
C19 C20 1.354(3) . ?
C20 C21 1.389(3) . ?
C21 C22 1.367(2) . ?
C22 C23 1.395(2) . ?
C24 C25 1.389(2) . ?
C25 C26 1.372(3) . ?
C26 C27 1.378(3) . ?
C27 C28 1.368(3) . ?
